data_7200535
loop_
_publ_author_name
'Karmakar, Anirban'
'Baruah, Jubaraj B.'
'Boomi Shankar, R.'

_publ_section_title
;
 Zinc(II) and cobalt(II) complexes of
 (3-carboxymethoxy-naphthalen-2-yloxy)-acetic acid: a structural study
;
_journal_issue 5
_journal_name_full CrystEngComm
_journal_page_first 832
_journal_paper_doi 10.1039/b817416d
_journal_volume 11
_journal_year 2009
_chemical_formula_sum 'C74 H88 N10 O35 Zn4'
_chemical_formula_weight 1939.02
_chemical_name_systematic
;
?
;
_space_group_IT_number 2
_symmetry_cell_setting triclinic
_symmetry_space_group_name_Hall '-P 1'
_symmetry_space_group_name_H-M 'P -1'
_atom_sites_solution_hydrogens geom
_atom_sites_solution_primary direct
_atom_sites_solution_secondary difmap
_audit_creation_method SHELXL-97
_cell_angle_alpha 98.390(2)
_cell_angle_beta 90.784(2)
_cell_angle_gamma 98.487(2)
_cell_formula_units_Z 2
_cell_length_a 11.3948(5)
_cell_length_b 17.2622(7)
_cell_length_c 22.0932(9)
_cell_measurement_reflns_used 9636
_cell_measurement_temperature 296(2)
_cell_measurement_theta_max 0.00
_cell_measurement_theta_min 0.00
_cell_volume 4249.4(3)
_computing_cell_refinement 'Bruker SMART'
_computing_data_collection 'Bruker SMART'
_computing_data_reduction 'Bruker SAINT'
_computing_molecular_graphics 'Bruker SHELXTL'
_computing_publication_material 'Bruker SHELXTL'
_computing_structure_refinement 'SHELXL-97 (Sheldrick, 1997)'
_computing_structure_solution 'SHELXS-97 (Sheldrick, 1990)'
_diffrn_ambient_temperature 296(2)
_diffrn_measured_fraction_theta_full 0.981
_diffrn_measured_fraction_theta_max 0.981
_diffrn_measurement_device_type 'CCD area detector'
_diffrn_measurement_method 'phi and omega scans'
_diffrn_radiation_monochromator graphite
_diffrn_radiation_source 'fine-focus sealed tube'
_diffrn_radiation_type MoK\a
_diffrn_radiation_wavelength 0.71073
_diffrn_reflns_av_R_equivalents 0.0499
_diffrn_reflns_av_sigmaI/netI 0.0685
_diffrn_reflns_limit_h_max 14
_diffrn_reflns_limit_h_min -13
_diffrn_reflns_limit_k_max 21
_diffrn_reflns_limit_k_min -20
_diffrn_reflns_limit_l_max 26
_diffrn_reflns_limit_l_min -27
_diffrn_reflns_number 42586
_diffrn_reflns_theta_full 26.00
_diffrn_reflns_theta_max 26.00
_diffrn_reflns_theta_min 0.93
_exptl_absorpt_coefficient_mu 1.209
_exptl_absorpt_correction_type none
_exptl_crystal_colour colourless
_exptl_crystal_density_diffrn 1.515
_exptl_crystal_density_method 'not measured'
_exptl_crystal_description blocks
_exptl_crystal_F_000 2004
_exptl_crystal_size_max 0.44
_exptl_crystal_size_mid 0.31
_exptl_crystal_size_min 0.24
_refine_diff_density_max 2.213
_refine_diff_density_min -0.906
_refine_diff_density_rms 0.174
_refine_ls_extinction_method none
_refine_ls_goodness_of_fit_ref 1.054
_refine_ls_hydrogen_treatment mixed
_refine_ls_matrix_type full
_refine_ls_number_parameters 1133
_refine_ls_number_reflns 16377
_refine_ls_number_restraints 0
_refine_ls_restrained_S_all 1.054
_refine_ls_R_factor_all 0.1093
_refine_ls_R_factor_gt 0.0692
_refine_ls_shift/su_max 0.008
_refine_ls_shift/su_mean 0.000
_refine_ls_structure_factor_coef Fsqd
_refine_ls_weighting_details 'calc w=1/[\s^2^(Fo^2^)+(0.1317P)^2^+10.7614P] where P=(Fo^2^+2Fc^2^)/3'
_refine_ls_weighting_scheme calc
_refine_ls_wR_factor_gt 0.2142
_refine_ls_wR_factor_ref 0.2467
_reflns_number_gt 10677
_reflns_number_total 16377
_reflns_threshold_expression >2sigma(I)
_cod_data_source_file b817416d.txt
_cod_data_source_block zndicarpyz_0m
_cod_depositor_comments
;
The following automatic conversions were performed:
'_symmetry_cell_setting' value 'Triclinic' changed to 'triclinic'
according to '/home/saulius/struct/CIF-dictionaries/cif_core.dic'
dictionary named 'cif_core.dic' version 2.4.1 from 2010-06-29.

Automatic conversion script
Id: cif_fix_enum 1527 2010-12-29 10:47:43Z saulius 

2018-06-25
Z value and formula fixed to values more according to usual
chemical conventions.                 miguel
;
_cod_original_formula_sum 'C148 H176 N20 O70 Zn8'
_cod_original_formula_weight 3878.05
_cod_original_formula_units_Z 1
_cod_original_sg_symbol_H-M P-1
_cod_database_code 7200535

loop_
_symmetry_equiv_pos_as_xyz
'x, y, z'
'-x, -y, -z'

loop_
_atom_site_label
_atom_site_type_symbol
_atom_site_fract_x
_atom_site_fract_y
_atom_site_fract_z
_atom_site_U_iso_or_equiv
_atom_site_adp_type
_atom_site_occupancy
_atom_site_symmetry_multiplicity
_atom_site_calc_flag
_atom_site_refinement_flags
_atom_site_disorder_assembly
_atom_site_disorder_group
Zn1 Zn 0.59182(6) 0.13363(4) 0.42929(3) 0.0350(2) Uani 1 1 d . . .
Zn2 Zn 0.90530(6) 0.11002(4) 0.24545(3) 0.0359(2) Uani 1 1 d . . .
Zn3 Zn 0.35462(6) 0.86669(5) 0.25566(3) 0.0368(2) Uani 1 1 d . . .
Zn4 Zn 0.04041(7) 0.85287(5) 0.06644(3) 0.0421(2) Uani 1 1 d . . .
C1 C 0.7813(5) 0.1983(4) 0.5342(3) 0.0364(14) Uani 1 1 d . . .
C2 C 0.8908(5) 0.2583(4) 0.5551(3) 0.0368(14) Uani 1 1 d . . .
H2A H 0.9450 0.2616 0.5218 0.044 Uiso 1 1 calc R . .
H2B H 0.8681 0.3103 0.5671 0.044 Uiso 1 1 calc R . .
C3 C 1.0524(5) 0.2804(4) 0.6277(3) 0.0360(14) Uani 1 1 d . . .
C4 C 1.0971(6) 0.3510(4) 0.6111(3) 0.0389(15) Uani 1 1 d . . .
H4 H 1.0560 0.3715 0.5819 0.047 Uiso 1 1 calc R . .
C5 C 1.2072(6) 0.3948(4) 0.6379(3) 0.0394(15) Uani 1 1 d . . .
C6 C 1.2534(7) 0.4695(4) 0.6214(4) 0.0519(19) Uani 1 1 d . . .
H6 H 1.2110 0.4917 0.5938 0.062 Uiso 1 1 calc R . .
C7 C 1.3600(7) 0.5085(5) 0.6460(4) 0.063(2) Uani 1 1 d . . .
H7 H 1.3912 0.5566 0.6341 0.076 Uiso 1 1 calc R . .
C8 C 1.4242(7) 0.4766(5) 0.6899(4) 0.062(2) Uani 1 1 d . . .
H8 H 1.4951 0.5047 0.7079 0.075 Uiso 1 1 calc R . .
C9 C 1.3804(6) 0.4045(4) 0.7052(4) 0.0509(18) Uani 1 1 d . . .
H9 H 1.4235 0.3826 0.7326 0.061 Uiso 1 1 calc R . .
C10 C 1.2703(6) 0.3623(4) 0.6802(3) 0.0403(15) Uani 1 1 d . . .
C11 C 1.2224(6) 0.2869(4) 0.6959(3) 0.0418(16) Uani 1 1 d . . .
H11 H 1.2643 0.2647 0.7237 0.050 Uiso 1 1 calc R . .
C12 C 1.1170(5) 0.2470(4) 0.6713(3) 0.0339(14) Uani 1 1 d . . .
C13 C 1.1296(6) 0.1327(4) 0.7187(4) 0.0437(16) Uani 1 1 d . . .
H13A H 1.1435 0.1616 0.7599 0.052 Uiso 1 1 calc R . .
H13B H 1.2060 0.1283 0.7008 0.052 Uiso 1 1 calc R . .
C14 C 1.0621(6) 0.0510(4) 0.7210(3) 0.0363(14) Uani 1 1 d . . .
C15 C 0.7226(6) 0.1956(4) 0.3244(3) 0.0354(14) Uani 1 1 d . . .
C16 C 0.7472(6) 0.2682(4) 0.2936(3) 0.0399(15) Uani 1 1 d . . .
H16A H 0.6787 0.2728 0.2686 0.048 Uiso 1 1 calc R . .
H16B H 0.7637 0.3153 0.3241 0.048 Uiso 1 1 calc R . .
C17 C 0.8796(6) 0.3180(4) 0.2210(3) 0.0383(15) Uani 1 1 d . . .
C18 C 0.8334(6) 0.3862(4) 0.2210(3) 0.0399(15) Uani 1 1 d . . .
H18 H 0.7721 0.3971 0.2468 0.048 Uiso 1 1 calc R . .
C19 C 0.8786(6) 0.4409(4) 0.1818(3) 0.0404(15) Uani 1 1 d . . .
C20 C 0.8326(7) 0.5122(5) 0.1799(4) 0.058(2) Uani 1 1 d . . .
H20 H 0.7695 0.5235 0.2042 0.069 Uiso 1 1 calc R . .
C21 C 0.8798(8) 0.5647(5) 0.1429(5) 0.068(2) Uani 1 1 d . . .
H21 H 0.8503 0.6121 0.1426 0.082 Uiso 1 1 calc R . .
C22 C 0.9724(9) 0.5466(5) 0.1055(5) 0.073(3) Uani 1 1 d . . .
H22 H 1.0031 0.5819 0.0797 0.087 Uiso 1 1 calc R . .
C23 C 1.0187(8) 0.4795(5) 0.1058(4) 0.062(2) Uani 1 1 d . . .
H23 H 1.0822 0.4698 0.0813 0.074 Uiso 1 1 calc R . .
C24 C 0.9710(6) 0.4235(4) 0.1434(3) 0.0430(16) Uani 1 1 d . . .
C25 C 1.0161(6) 0.3518(4) 0.1430(3) 0.0437(16) Uani 1 1 d . . .
H25 H 1.0767 0.3401 0.1171 0.052 Uiso 1 1 calc R . .
C26 C 0.9711(6) 0.2989(4) 0.1808(3) 0.0384(15) Uani 1 1 d . . .
C27 C 1.0893(6) 0.2014(4) 0.1432(3) 0.0436(16) Uani 1 1 d . . .
H27A H 1.1668 0.2324 0.1542 0.052 Uiso 1 1 calc R . .
H27B H 1.0673 0.2087 0.1021 0.052 Uiso 1 1 calc R . .
C28 C 1.0947(6) 0.1147(4) 0.1451(3) 0.0387(15) Uani 1 1 d . . .
C29 C 0.3519(8) 0.2800(6) 0.5159(4) 0.066(2) Uani 1 1 d . . .
H29 H 0.2905 0.2875 0.5424 0.079 Uiso 1 1 calc R . .
C30 C 0.4193(9) 0.3362(6) 0.4922(5) 0.075(3) Uani 1 1 d . . .
H30 H 0.4156 0.3903 0.4986 0.089 Uiso 1 1 calc R . .
C31 C 0.4976(8) 0.2966(5) 0.4551(4) 0.066(2) Uani 1 1 d . . .
H31 H 0.5555 0.3207 0.4317 0.079 Uiso 1 1 calc R . .
C32 C 1.2287(7) 0.1679(5) 0.3423(4) 0.055(2) Uani 1 1 d . . .
H32 H 1.2995 0.1523 0.3537 0.066 Uiso 1 1 calc R . .
C33 C 1.1997(8) 0.2411(6) 0.3557(4) 0.068(2) Uani 1 1 d . . .
H33 H 1.2446 0.2858 0.3781 0.082 Uiso 1 1 calc R . .
C34 C 1.0885(8) 0.2349(5) 0.3286(4) 0.065(2) Uani 1 1 d . . .
H34 H 1.0458 0.2769 0.3293 0.077 Uiso 1 1 calc R . .
C35 C 0.1930(6) 0.8023(4) -0.0426(3) 0.0388(15) Uani 1 1 d . . .
C36 C 0.2735(6) 0.7451(4) -0.0696(3) 0.0418(15) Uani 1 1 d . . .
H36A H 0.3273 0.7361 -0.0378 0.050 Uiso 1 1 calc R . .
H36B H 0.2263 0.6947 -0.0859 0.050 Uiso 1 1 calc R . .
C37 C 0.4231(6) 0.7330(4) -0.1427(3) 0.0387(15) Uani 1 1 d . . .
C38 C 0.4375(6) 0.6589(4) -0.1301(3) 0.0436(16) Uani 1 1 d . . .
H38 H 0.3876 0.6345 -0.1033 0.052 Uiso 1 1 calc R . .
C39 C 0.5281(6) 0.6201(4) -0.1581(3) 0.0434(16) Uani 1 1 d . . .
C40 C 0.5464(7) 0.5445(5) -0.1444(4) 0.056(2) Uani 1 1 d . . .
H40 H 0.4955 0.5192 -0.1185 0.067 Uiso 1 1 calc R . .
C41 C 0.6376(9) 0.5089(5) -0.1689(4) 0.069(2) Uani 1 1 d . . .
H41 H 0.6510 0.4606 -0.1583 0.082 Uiso 1 1 calc R . .
C42 C 0.7119(8) 0.5459(5) -0.2105(4) 0.064(2) Uani 1 1 d . . .
H42 H 0.7723 0.5205 -0.2283 0.077 Uiso 1 1 calc R . .
C43 C 0.6968(7) 0.6182(5) -0.2253(4) 0.056(2) Uani 1 1 d . . .
H43 H 0.7470 0.6419 -0.2524 0.067 Uiso 1 1 calc R . .
C44 C 0.6034(6) 0.6569(4) -0.1988(3) 0.0433(16) Uani 1 1 d . . .
C45 C 0.5879(6) 0.7338(4) -0.2099(3) 0.0448(16) Uani 1 1 d . . .
H45 H 0.6376 0.7588 -0.2366 0.054 Uiso 1 1 calc R . .
C46 C 0.5016(5) 0.7715(4) -0.1825(3) 0.0366(14) Uani 1 1 d . . .
C47 C 0.5642(6) 0.8900(4) -0.2236(3) 0.0428(16) Uani 1 1 d . . .
H47A H 0.5600 0.8655 -0.2661 0.051 Uiso 1 1 calc R . .
H47B H 0.6438 0.8903 -0.2072 0.051 Uiso 1 1 calc R . .
C48 C 0.5383(6) 0.9738(4) -0.2193(3) 0.0417(16) Uani 1 1 d . . .
C49 C 0.1352(6) 0.7831(4) 0.1729(3) 0.0390(15) Uani 1 1 d . . .
C50 C 0.1175(6) 0.7164(4) 0.2106(3) 0.0445(16) Uani 1 1 d . . .
H50A H 0.0504 0.7215 0.2367 0.053 Uiso 1 1 calc R . .
H50B H 0.1014 0.6659 0.1839 0.053 Uiso 1 1 calc R . .
C51 C 0.2208(6) 0.6686(4) 0.2882(3) 0.0369(14) Uani 1 1 d . . .
C52 C 0.1356(6) 0.6055(4) 0.2928(3) 0.0397(15) Uani 1 1 d . . .
H52 H 0.0690 0.5952 0.2665 0.048 Uiso 1 1 calc R . .
C53 C 0.1476(6) 0.5556(4) 0.3376(3) 0.0413(15) Uani 1 1 d . . .
C54 C 0.0596(7) 0.4913(4) 0.3453(4) 0.0518(18) Uani 1 1 d . . .
H54 H -0.0080 0.4802 0.3196 0.062 Uiso 1 1 calc R . .
C55 C 0.0714(8) 0.4449(5) 0.3896(4) 0.065(2) Uani 1 1 d . . .
H55 H 0.0119 0.4033 0.3944 0.078 Uiso 1 1 calc R . .
C56 C 0.1746(9) 0.4607(5) 0.4279(4) 0.069(2) Uani 1 1 d . . .
H56 H 0.1825 0.4298 0.4584 0.083 Uiso 1 1 calc R . .
C57 C 0.2640(8) 0.5214(5) 0.4207(4) 0.061(2) Uani 1 1 d . . .
H57 H 0.3328 0.5301 0.4455 0.073 Uiso 1 1 calc R . .
C58 C 0.2514(6) 0.5701(4) 0.3760(3) 0.0449(16) Uani 1 1 d . . .
C59 C 0.3398(6) 0.6372(4) 0.3700(3) 0.0437(16) Uani 1 1 d . . .
H59 H 0.4084 0.6478 0.3949 0.052 Uiso 1 1 calc R . .
C60 C 0.3228(6) 0.6853(4) 0.3279(3) 0.0356(14) Uani 1 1 d . . .
C61 C 0.4920(5) 0.7803(4) 0.3631(3) 0.0392(15) Uani 1 1 d . . .
H61A H 0.5554 0.7488 0.3549 0.047 Uiso 1 1 calc R . .
H61B H 0.4655 0.7755 0.4041 0.047 Uiso 1 1 calc R . .
C62 C 0.5377(5) 0.8655(4) 0.3591(3) 0.0359(14) Uani 1 1 d . . .
C63 C -0.2843(9) 0.7354(8) -0.0262(5) 0.092(3) Uani 1 1 d . . .
H63 H -0.3531 0.7364 -0.0489 0.110 Uiso 1 1 calc R . .
C64 C -0.2445(11) 0.6712(8) -0.0109(6) 0.108(4) Uani 1 1 d . . .
H64 H -0.2800 0.6187 -0.0206 0.129 Uiso 1 1 calc R . .
C65 C -0.1409(11) 0.6995(7) 0.0217(6) 0.098(4) Uani 1 1 d . . .
H65 H -0.0930 0.6676 0.0377 0.117 Uiso 1 1 calc R . .
C66 C 0.6493(8) 0.8084(6) 0.1573(4) 0.070(3) Uani 1 1 d . . .
H66 H 0.7220 0.8255 0.1413 0.084 Uiso 1 1 calc R . .
C67 C 0.5977(10) 0.7349(7) 0.1543(5) 0.087(3) Uani 1 1 d . . .
H67 H 0.6264 0.6897 0.1361 0.105 Uiso 1 1 calc R . .
C68 C 0.4909(9) 0.7382(6) 0.1838(5) 0.076(3) Uani 1 1 d . . .
H68 H 0.4360 0.6942 0.1887 0.091 Uiso 1 1 calc R . .
C69 C 0.4429(14) 0.9156(18) 0.0573(9) 0.267(17) Uani 1 1 d . . .
H69A H 0.4275 0.8595 0.0580 0.401 Uiso 1 1 calc R . .
H69B H 0.3776 0.9315 0.0368 0.401 Uiso 1 1 calc R . .
H69C H 0.4523 0.9431 0.0984 0.401 Uiso 1 1 calc R . .
C70 C 0.5507(15) 0.8997(15) -0.0384(7) 0.217(12) Uani 1 1 d . . .
H70A H 0.5945 0.8559 -0.0425 0.325 Uiso 1 1 calc R . .
H70B H 0.5847 0.9378 -0.0633 0.325 Uiso 1 1 calc R . .
H70C H 0.4695 0.8811 -0.0514 0.325 Uiso 1 1 calc R . .
C71 C 0.6597(12) 0.9579(10) 0.0580(6) 0.123(5) Uani 1 1 d . . .
H71 H 0.6557 0.9825 0.0981 0.147 Uiso 1 1 calc R . .
C72 C 0.1036(9) 0.1203(7) 0.5276(5) 0.089(3) Uani 1 1 d . . .
H72A H 0.1657 0.1027 0.5495 0.134 Uiso 1 1 calc R . .
H72B H 0.0323 0.1154 0.5503 0.134 Uiso 1 1 calc R . .
H72C H 0.1269 0.1747 0.5226 0.134 Uiso 1 1 calc R . .
C73 C -0.0316(8) 0.0699(7) 0.4374(5) 0.084(3) Uani 1 1 d . . .
H73A H -0.0396 0.1219 0.4289 0.126 Uiso 1 1 calc R . .
H73B H -0.0943 0.0524 0.4630 0.126 Uiso 1 1 calc R . .
H73C H -0.0363 0.0339 0.3996 0.126 Uiso 1 1 calc R . .
C74 C 0.1693(7) 0.0382(5) 0.4408(4) 0.059(2) Uani 1 1 d . . .
H70 H 0.1509 0.0050 0.4038 0.071 Uiso 1 1 calc R . .
H7B H 0.402(7) 0.052(5) 0.400(4) 0.04(3) Uiso 1 1 d . . .
N1 N 0.4772(5) 0.2204(4) 0.4583(3) 0.0449(14) Uani 1 1 d . . .
N2 N 0.3863(6) 0.2117(4) 0.4958(3) 0.0565(17) Uani 1 1 d . . .
H2 H 0.3545 0.1670 0.5054 0.068 Uiso 1 1 calc R . .
N3 N 1.0497(5) 0.1622(4) 0.3017(3) 0.0450(14) Uani 1 1 d . . .
N4 N 1.1389(5) 0.1215(4) 0.3099(3) 0.0461(14) Uani 1 1 d . . .
H4A H 1.1382 0.0722 0.2961 0.055 Uiso 1 1 calc R . .
N5 N 0.4783(5) 0.8114(4) 0.2038(3) 0.0459(14) Uani 1 1 d . . .
N6 N 0.5784(6) 0.8541(4) 0.1874(3) 0.0586(17) Uani 1 1 d . . .
H6A H 0.5944 0.9049 0.1954 0.070 Uiso 1 1 calc R . .
N7 N -0.1167(6) 0.7775(4) 0.0280(3) 0.0490(15) Uani 1 1 d . . .
N8 N -0.2059(7) 0.7970(5) -0.0022(4) 0.078(2) Uani 1 1 d . . .
H8A H -0.2124 0.8450 -0.0060 0.093 Uiso 1 1 calc R . .
N9 N 0.5559(10) 0.9355(14) 0.0233(7) 0.228(11) Uani 1 1 d . . .
N10 N 0.0826(6) 0.0724(5) 0.4685(3) 0.0644(19) Uani 1 1 d . . .
O1 O 0.7343(4) 0.2088(3) 0.4847(2) 0.0439(11) Uani 1 1 d . . .
O2 O 0.7455(4) 0.1470(3) 0.5666(2) 0.0516(13) Uani 1 1 d . . .
O3 O 0.9482(4) 0.2345(3) 0.6061(2) 0.0408(11) Uani 1 1 d . . .
O4 O 1.0626(4) 0.1746(3) 0.6829(2) 0.0411(11) Uani 1 1 d . . .
O5 O 1.1266(4) 0.0022(3) 0.7347(2) 0.0440(11) Uani 1 1 d . . .
O6 O 0.9524(4) 0.0372(3) 0.7117(3) 0.0514(13) Uani 1 1 d . . .
O7 O 0.6365(4) 0.1971(3) 0.3599(2) 0.0428(11) Uani 1 1 d . . .
O8 O 0.7832(4) 0.1416(3) 0.3145(2) 0.0458(12) Uani 1 1 d . . .
O9 O 0.8467(4) 0.2611(3) 0.2565(2) 0.0489(12) Uani 1 1 d . . .
O10 O 1.0042(4) 0.2277(3) 0.1849(2) 0.0446(11) Uani 1 1 d . . .
O11 O 1.0233(4) 0.0760(3) 0.1760(2) 0.0405(10) Uani 1 1 d . . .
O12 O 1.1708(5) 0.0868(3) 0.1121(3) 0.0601(15) Uani 1 1 d . . .
O13 O 0.5481(4) 0.0783(3) 0.5070(2) 0.0493(12) Uani 1 1 d . . .
O14 O 0.4476(5) 0.0576(3) 0.3800(2) 0.0424(12) Uani 1 1 d . . .
H7A H 0.4726 0.0210 0.3587 0.064 Uiso 1 1 calc R . .
O15 O 0.7027(4) 0.0503(3) 0.3998(2) 0.0440(11) Uani 1 1 d . . .
O16 O 0.7756(5) 0.0952(4) 0.1814(3) 0.0508(15) Uani 1 1 d . . .
O17 O 0.1460(5) 0.7862(3) 0.0058(2) 0.0506(12) Uani 1 1 d . . .
O18 O 0.1789(5) 0.8591(3) -0.0692(2) 0.0562(14) Uani 1 1 d . . .
O19 O 0.3399(4) 0.7762(3) -0.1171(2) 0.0462(12) Uani 1 1 d . . .
O20 O 0.4795(4) 0.8455(3) -0.1896(2) 0.0457(12) Uani 1 1 d . . .
O21 O 0.4373(4) 0.9885(3) -0.2062(3) 0.0606(15) Uani 1 1 d . . .
O22 O 0.6236(4) 1.0224(3) -0.2338(2) 0.0471(12) Uani 1 1 d . . .
O23 O 0.0553(4) 0.7796(3) 0.1320(2) 0.0464(12) Uani 1 1 d . . .
O24 O 0.2241(4) 0.8366(3) 0.1833(2) 0.0469(12) Uani 1 1 d . . .
O25 O 0.2216(4) 0.7197(3) 0.2467(2) 0.0459(12) Uani 1 1 d . . .
O26 O 0.3959(4) 0.7515(3) 0.3200(2) 0.0439(11) Uani 1 1 d . . .
O27 O 0.4839(4) 0.9042(3) 0.3271(2) 0.0406(10) Uani 1 1 d . . .
O28 O 0.6285(4) 0.8941(3) 0.3926(3) 0.0569(14) Uani 1 1 d . . .
O29 O 0.1885(4) 0.9331(3) 0.1016(2) 0.0509(12) Uani 1 1 d . . .
O30 O 0.0212(6) 0.9232(3) -0.0043(3) 0.0682(17) Uani 1 1 d . . .
O31 O -0.0723(5) 0.9236(4) 0.1207(3) 0.0531(14) Uani 1 1 d . . .
O32 O 0.2272(4) 0.8851(3) 0.3170(2) 0.0465(12) Uani 1 1 d . . .
O33 O 0.7491(7) 0.9480(5) 0.0403(4) 0.107(3) Uani 1 1 d . . .
O34 O 0.2718(4) 0.0480(3) 0.4613(2) 0.0583(14) Uani 1 1 d . . .
O35 O 0.8056(8) 0.3563(5) 0.4448(4) 0.118(3) Uani 1 1 d . . .
H31A H -0.133(11) 0.945(7) 0.094(5) 0.12(4) Uiso 1 1 d . . .
H31B H -0.042(8) 0.970(6) 0.126(4) 0.07(3) Uiso 1 1 d . . .
H16O H 0.728(7) 0.082(5) 0.190(4) 0.03(3) Uiso 1 1 d . . .
H17O H 0.781(6) 0.124(5) 0.149(4) 0.05(2) Uiso 1 1 d . . .

loop_
_atom_site_aniso_label
_atom_site_aniso_U_11
_atom_site_aniso_U_22
_atom_site_aniso_U_33
_atom_site_aniso_U_23
_atom_site_aniso_U_13
_atom_site_aniso_U_12
Zn1 0.0317(4) 0.0381(4) 0.0354(4) 0.0075(3) 0.0023(3) 0.0039(3)
Zn2 0.0311(4) 0.0404(4) 0.0373(4) 0.0082(3) 0.0026(3) 0.0068(3)
Zn3 0.0297(4) 0.0415(5) 0.0383(4) 0.0057(3) -0.0002(3) 0.0023(3)
Zn4 0.0467(5) 0.0422(5) 0.0369(4) 0.0064(3) 0.0022(3) 0.0040(4)
C1 0.033(3) 0.034(4) 0.042(4) 0.003(3) -0.001(3) 0.008(3)
C2 0.033(3) 0.035(4) 0.043(4) 0.007(3) -0.003(3) 0.004(3)
C3 0.028(3) 0.040(4) 0.040(3) 0.007(3) -0.001(3) 0.003(3)
C4 0.039(3) 0.034(4) 0.043(4) 0.005(3) -0.004(3) 0.004(3)
C5 0.033(3) 0.034(4) 0.052(4) 0.004(3) 0.006(3) 0.006(3)
C6 0.047(4) 0.033(4) 0.073(5) 0.007(4) 0.001(4) -0.002(3)
C7 0.055(5) 0.038(4) 0.092(6) 0.007(4) 0.011(4) -0.005(4)
C8 0.042(4) 0.047(5) 0.088(6) -0.002(4) -0.006(4) -0.013(4)
C9 0.042(4) 0.045(4) 0.061(5) 0.001(4) -0.007(3) -0.003(3)
C10 0.034(3) 0.032(4) 0.051(4) -0.001(3) -0.002(3) 0.001(3)
C11 0.032(3) 0.047(4) 0.046(4) 0.006(3) -0.003(3) 0.006(3)
C12 0.032(3) 0.025(3) 0.044(4) 0.002(3) -0.003(3) 0.003(2)
C13 0.035(3) 0.028(3) 0.069(5) 0.013(3) -0.004(3) 0.001(3)
C14 0.037(3) 0.034(4) 0.036(3) 0.003(3) -0.002(3) 0.004(3)
C15 0.035(3) 0.042(4) 0.030(3) 0.007(3) 0.003(3) 0.007(3)
C16 0.036(3) 0.043(4) 0.041(4) 0.003(3) 0.007(3) 0.011(3)
C17 0.038(3) 0.040(4) 0.037(3) 0.011(3) 0.006(3) 0.003(3)
C18 0.042(4) 0.035(4) 0.044(4) 0.008(3) 0.006(3) 0.006(3)
C19 0.041(4) 0.032(4) 0.047(4) 0.004(3) 0.000(3) 0.003(3)
C20 0.056(5) 0.045(5) 0.076(6) 0.016(4) 0.012(4) 0.012(4)
C21 0.077(6) 0.038(5) 0.096(7) 0.021(4) 0.005(5) 0.017(4)
C22 0.080(6) 0.051(5) 0.091(7) 0.035(5) 0.012(5) 0.002(5)
C23 0.068(5) 0.049(5) 0.071(6) 0.020(4) 0.007(4) 0.004(4)
C24 0.043(4) 0.037(4) 0.050(4) 0.017(3) 0.002(3) -0.001(3)
C25 0.041(4) 0.044(4) 0.049(4) 0.014(3) 0.013(3) 0.006(3)
C26 0.036(3) 0.038(4) 0.043(4) 0.010(3) 0.004(3) 0.007(3)
C27 0.039(4) 0.044(4) 0.050(4) 0.011(3) 0.014(3) 0.008(3)
C28 0.034(3) 0.040(4) 0.042(4) 0.003(3) 0.002(3) 0.007(3)
C29 0.060(5) 0.074(6) 0.062(5) -0.012(5) 0.004(4) 0.026(5)
C30 0.073(6) 0.055(6) 0.094(7) -0.013(5) -0.016(5) 0.030(5)
C31 0.062(5) 0.052(5) 0.086(6) 0.012(5) 0.006(5) 0.014(4)
C32 0.040(4) 0.070(6) 0.054(5) 0.018(4) -0.010(3) -0.004(4)
C33 0.064(5) 0.062(6) 0.068(6) -0.015(4) -0.027(4) 0.001(4)
C34 0.073(6) 0.049(5) 0.069(5) -0.004(4) -0.016(4) 0.015(4)
C35 0.040(4) 0.040(4) 0.036(4) 0.004(3) 0.003(3) 0.005(3)
C36 0.041(4) 0.042(4) 0.044(4) 0.012(3) 0.009(3) 0.004(3)
C37 0.032(3) 0.037(4) 0.045(4) 0.004(3) 0.001(3) 0.003(3)
C38 0.043(4) 0.043(4) 0.049(4) 0.014(3) 0.007(3) 0.009(3)
C39 0.044(4) 0.033(4) 0.050(4) -0.004(3) -0.005(3) 0.006(3)
C40 0.061(5) 0.041(4) 0.066(5) 0.006(4) -0.001(4) 0.010(4)
C41 0.077(6) 0.045(5) 0.086(7) 0.003(5) -0.009(5) 0.024(4)
C42 0.055(5) 0.055(5) 0.082(6) -0.008(5) -0.003(4) 0.025(4)
C43 0.048(4) 0.051(5) 0.064(5) -0.008(4) 0.000(4) 0.009(4)
C44 0.034(3) 0.046(4) 0.047(4) -0.004(3) 0.001(3) 0.008(3)
C45 0.037(4) 0.046(4) 0.052(4) 0.008(3) 0.008(3) 0.005(3)
C46 0.031(3) 0.033(4) 0.044(4) 0.005(3) 0.001(3) 0.004(3)
C47 0.045(4) 0.030(4) 0.053(4) 0.013(3) 0.016(3) -0.002(3)
C48 0.037(4) 0.044(4) 0.043(4) 0.010(3) -0.008(3) -0.003(3)
C49 0.038(3) 0.047(4) 0.033(3) 0.006(3) 0.001(3) 0.008(3)
C50 0.036(3) 0.051(4) 0.044(4) 0.011(3) -0.011(3) -0.001(3)
C51 0.038(3) 0.032(4) 0.040(4) 0.005(3) -0.001(3) 0.006(3)
C52 0.038(3) 0.033(4) 0.046(4) 0.001(3) -0.008(3) 0.003(3)
C53 0.043(4) 0.033(4) 0.047(4) 0.002(3) 0.006(3) 0.002(3)
C54 0.048(4) 0.042(4) 0.062(5) 0.009(4) 0.002(4) -0.002(3)
C55 0.073(6) 0.043(5) 0.075(6) 0.015(4) 0.012(5) -0.009(4)
C56 0.092(7) 0.046(5) 0.071(6) 0.023(4) -0.002(5) 0.003(5)
C57 0.073(6) 0.045(5) 0.068(5) 0.024(4) -0.011(4) 0.003(4)
C58 0.047(4) 0.037(4) 0.052(4) 0.007(3) 0.005(3) 0.009(3)
C59 0.039(4) 0.044(4) 0.048(4) 0.006(3) -0.002(3) 0.004(3)
C60 0.036(3) 0.030(3) 0.039(3) 0.004(3) 0.002(3) 0.001(3)
C61 0.032(3) 0.039(4) 0.045(4) 0.008(3) -0.007(3) -0.001(3)
C62 0.031(3) 0.043(4) 0.032(3) -0.002(3) 0.001(3) 0.008(3)
C63 0.062(6) 0.114(10) 0.089(8) -0.001(7) -0.010(5) -0.005(6)
C64 0.099(9) 0.099(9) 0.102(9) 0.008(7) -0.005(7) -0.055(8)
C65 0.105(9) 0.069(7) 0.117(9) 0.034(6) -0.023(7) -0.009(6)
C66 0.057(5) 0.093(8) 0.072(6) 0.033(5) 0.026(4) 0.026(5)
C67 0.091(8) 0.081(8) 0.092(8) -0.003(6) 0.029(6) 0.032(6)
C68 0.072(6) 0.057(6) 0.092(7) -0.007(5) 0.020(5) 0.004(5)
C69 0.078(11) 0.54(5) 0.152(17) -0.08(2) -0.007(11) 0.062(19)
C70 0.122(13) 0.39(3) 0.090(11) -0.077(15) -0.017(9) -0.020(17)
C71 0.082(9) 0.171(15) 0.095(9) -0.016(9) 0.021(7) -0.011(9)
C72 0.066(6) 0.113(9) 0.080(7) -0.024(6) 0.011(5) 0.019(6)
C73 0.046(5) 0.128(9) 0.082(7) 0.030(6) -0.002(5) 0.017(5)
C74 0.054(5) 0.079(6) 0.046(4) 0.013(4) 0.007(4) 0.007(4)
N1 0.038(3) 0.050(4) 0.048(3) 0.008(3) 0.010(3) 0.010(3)
N2 0.046(4) 0.064(4) 0.060(4) 0.004(3) 0.015(3) 0.014(3)
N3 0.043(3) 0.051(4) 0.041(3) 0.002(3) 0.005(3) 0.012(3)
N4 0.043(3) 0.047(4) 0.050(3) 0.011(3) -0.003(3) 0.009(3)
N5 0.042(3) 0.046(4) 0.048(3) 0.005(3) 0.007(3) 0.004(3)
N6 0.046(4) 0.063(4) 0.070(4) 0.018(4) 0.019(3) 0.011(3)
N7 0.053(4) 0.052(4) 0.040(3) 0.002(3) -0.009(3) 0.007(3)
N8 0.073(5) 0.079(6) 0.077(5) -0.002(4) -0.034(4) 0.016(4)
N9 0.063(7) 0.46(3) 0.123(11) -0.065(15) -0.026(7) 0.028(12)
N10 0.041(4) 0.090(6) 0.064(4) 0.008(4) 0.006(3) 0.018(4)
O1 0.046(3) 0.042(3) 0.040(3) 0.009(2) -0.010(2) -0.005(2)
O2 0.046(3) 0.057(3) 0.048(3) 0.019(3) -0.010(2) -0.014(2)
O3 0.031(2) 0.042(3) 0.049(3) 0.012(2) -0.0073(19) 0.0000(19)
O4 0.035(2) 0.035(3) 0.053(3) 0.016(2) -0.007(2) -0.0021(19)
O5 0.035(2) 0.043(3) 0.059(3) 0.018(2) 0.002(2) 0.012(2)
O6 0.032(2) 0.045(3) 0.081(4) 0.022(3) -0.002(2) 0.007(2)
O7 0.042(3) 0.051(3) 0.041(3) 0.016(2) 0.013(2) 0.014(2)
O8 0.047(3) 0.043(3) 0.053(3) 0.017(2) 0.021(2) 0.016(2)
O9 0.050(3) 0.047(3) 0.057(3) 0.022(2) 0.025(2) 0.017(2)
O10 0.048(3) 0.040(3) 0.051(3) 0.015(2) 0.018(2) 0.015(2)
O11 0.038(2) 0.036(3) 0.047(3) 0.008(2) 0.011(2) 0.002(2)
O12 0.056(3) 0.049(3) 0.080(4) 0.012(3) 0.032(3) 0.016(3)
O13 0.049(3) 0.053(3) 0.044(3) 0.013(2) -0.001(2) -0.006(2)
O14 0.035(3) 0.046(3) 0.043(3) -0.002(2) 0.001(2) 0.006(2)
O15 0.032(2) 0.044(3) 0.059(3) 0.017(2) 0.004(2) 0.007(2)
O16 0.033(3) 0.073(4) 0.051(3) 0.027(3) 0.003(2) 0.003(3)
O17 0.060(3) 0.051(3) 0.044(3) 0.010(2) 0.016(2) 0.016(2)
O18 0.061(3) 0.066(4) 0.052(3) 0.022(3) 0.016(3) 0.029(3)
O19 0.038(3) 0.051(3) 0.055(3) 0.017(2) 0.015(2) 0.013(2)
O20 0.037(2) 0.040(3) 0.066(3) 0.020(2) 0.016(2) 0.010(2)
O21 0.039(3) 0.050(3) 0.098(4) 0.026(3) 0.013(3) 0.008(2)
O22 0.035(2) 0.049(3) 0.060(3) 0.024(2) 0.002(2) -0.002(2)
O23 0.042(3) 0.051(3) 0.043(3) 0.013(2) -0.012(2) -0.006(2)
O24 0.042(3) 0.050(3) 0.045(3) 0.011(2) -0.012(2) -0.010(2)
O25 0.037(2) 0.048(3) 0.052(3) 0.018(2) -0.013(2) -0.004(2)
O26 0.041(3) 0.043(3) 0.044(3) 0.014(2) -0.010(2) -0.008(2)
O27 0.037(2) 0.038(3) 0.046(3) 0.008(2) -0.005(2) 0.001(2)
O28 0.047(3) 0.043(3) 0.075(4) 0.008(3) -0.032(3) -0.007(2)
O29 0.044(3) 0.045(3) 0.062(3) 0.010(2) 0.007(2) 0.001(2)
O30 0.095(4) 0.067(4) 0.056(3) 0.026(3) 0.024(3) 0.037(3)
O31 0.048(3) 0.047(4) 0.059(3) -0.002(3) 0.011(3) 0.000(3)
O32 0.033(2) 0.065(3) 0.047(3) 0.020(2) 0.007(2) 0.015(2)
O33 0.073(5) 0.098(6) 0.146(8) 0.004(5) -0.025(5) 0.019(4)
O34 0.041(3) 0.069(4) 0.064(3) 0.005(3) 0.009(2) 0.008(3)
O35 0.133(7) 0.112(7) 0.103(6) 0.035(5) -0.010(5) -0.023(6)

loop_
_atom_type_symbol
_atom_type_description
_atom_type_scat_dispersion_real
_atom_type_scat_dispersion_imag
_atom_type_scat_source
C C 0.0033 0.0016 'International Tables Vol C Tables 4.2.6.8 and 6.1.1.4'
H H 0.0000 0.0000 'International Tables Vol C Tables 4.2.6.8 and 6.1.1.4'
N N 0.0061 0.0033 'International Tables Vol C Tables 4.2.6.8 and 6.1.1.4'
O O 0.0106 0.0060 'International Tables Vol C Tables 4.2.6.8 and 6.1.1.4'
Zn Zn 0.2839 1.4301 'International Tables Vol C Tables 4.2.6.8 and 6.1.1.4'

loop_
_geom_angle_atom_site_label_1
_geom_angle_atom_site_label_2
_geom_angle_atom_site_label_3
_geom_angle
_geom_angle_site_symmetry_1
_geom_angle_site_symmetry_3
_geom_angle_publ_flag
O7 Zn1 O15 92.96(18) . . ?
O7 Zn1 O13 174.4(2) . . ?
O15 Zn1 O13 90.86(19) . . ?
O7 Zn1 O14 95.1(2) . . ?
O15 Zn1 O14 89.14(19) . . ?
O13 Zn1 O14 89.0(2) . . ?
O7 Zn1 O1 88.32(19) . . ?
O15 Zn1 O1 91.72(18) . . ?
O13 Zn1 O1 87.54(18) . . ?
O14 Zn1 O1 176.4(2) . . ?
O7 Zn1 N1 86.2(2) . . ?
O15 Zn1 N1 179.1(2) . . ?
O13 Zn1 N1 90.0(2) . . ?
O14 Zn1 N1 90.6(2) . . ?
O1 Zn1 N1 88.6(2) . . ?
O16 Zn2 O5 95.8(2) . 2_756 ?
O16 Zn2 N3 160.5(3) . . ?
O5 Zn2 N3 103.6(2) 2_756 . ?
O16 Zn2 O11 89.0(2) . . ?
O5 Zn2 O11 91.11(18) 2_756 . ?
N3 Zn2 O11 89.2(2) . . ?
O16 Zn2 O8 90.0(2) . . ?
O5 Zn2 O8 87.85(18) 2_756 . ?
N3 Zn2 O8 92.1(2) . . ?
O11 Zn2 O8 178.50(19) . . ?
O22 Zn3 O32 95.3(2) 2_675 . ?
O22 Zn3 N5 104.0(2) 2_675 . ?
O32 Zn3 N5 160.6(2) . . ?
O22 Zn3 O27 89.86(18) 2_675 . ?
O32 Zn3 O27 88.98(18) . . ?
N5 Zn3 O27 89.4(2) . . ?
O22 Zn3 O24 86.60(19) 2_675 . ?
O32 Zn3 O24 90.53(19) . . ?
N5 Zn3 O24 92.3(2) . . ?
O27 Zn3 O24 176.37(18) . . ?
O23 Zn4 O29 93.23(19) . . ?
O23 Zn4 N7 90.4(2) . . ?
O29 Zn4 N7 175.8(2) . . ?
O23 Zn4 O17 90.7(2) . . ?
O29 Zn4 O17 91.9(2) . . ?
N7 Zn4 O17 90.1(2) . . ?
O23 Zn4 O30 177.1(2) . . ?
O29 Zn4 O30 89.3(2) . . ?
N7 Zn4 O30 87.1(2) . . ?
O17 Zn4 O30 87.8(2) . . ?
O23 Zn4 O31 94.0(2) . . ?
O29 Zn4 O31 89.7(2) . . ?
N7 Zn4 O31 88.0(2) . . ?
O17 Zn4 O31 175.0(2) . . ?
O30 Zn4 O31 87.5(2) . . ?
O2 C1 O1 127.0(6) . . ?
O2 C1 C2 119.5(6) . . ?
O1 C1 C2 113.5(6) . . ?
O3 C2 C1 109.2(5) . . ?
C4 C3 O3 125.8(6) . . ?
C4 C3 C12 120.1(6) . . ?
O3 C3 C12 114.1(5) . . ?
C3 C4 C5 120.8(6) . . ?
C10 C5 C6 119.9(6) . . ?
C10 C5 C4 119.1(6) . . ?
C6 C5 C4 121.0(6) . . ?
C7 C6 C5 119.7(7) . . ?
C6 C7 C8 120.9(8) . . ?
C9 C8 C7 119.2(7) . . ?
C8 C9 C10 121.2(7) . . ?
C5 C10 C9 119.0(6) . . ?
C5 C10 C11 118.9(6) . . ?
C9 C10 C11 122.1(6) . . ?
C12 C11 C10 121.3(6) . . ?
C11 C12 O4 126.5(6) . . ?
C11 C12 C3 119.7(6) . . ?
O4 C12 C3 113.8(5) . . ?
O4 C13 C14 109.6(5) . . ?
O6 C14 O5 125.7(6) . . ?
O6 C14 C13 120.5(6) . . ?
O5 C14 C13 113.7(6) . . ?
O8 C15 O7 125.8(6) . . ?
O8 C15 C16 121.1(5) . . ?
O7 C15 C16 113.1(6) . . ?
O9 C16 C15 108.2(5) . . ?
O9 C17 C18 126.5(6) . . ?
O9 C17 C26 112.5(6) . . ?
C18 C17 C26 121.0(6) . . ?
C17 C18 C19 120.0(6) . . ?
C24 C19 C20 118.8(7) . . ?
C24 C19 C18 119.1(6) . . ?
C20 C19 C18 122.0(7) . . ?
C21 C20 C19 120.8(8) . . ?
C20 C21 C22 119.4(8) . . ?
C23 C22 C21 121.8(8) . . ?
C22 C23 C24 120.2(8) . . ?
C19 C24 C25 120.0(6) . . ?
C19 C24 C23 118.9(7) . . ?
C25 C24 C23 121.0(7) . . ?
C26 C25 C24 120.4(6) . . ?
O10 C26 C25 127.1(6) . . ?
O10 C26 C17 113.6(6) . . ?
C25 C26 C17 119.3(6) . . ?
O10 C27 C28 109.5(5) . . ?
O12 C28 O11 125.0(6) . . ?
O12 C28 C27 114.5(6) . . ?
O11 C28 C27 120.4(6) . . ?
N2 C29 C30 108.5(8) . . ?
C29 C30 C31 105.0(8) . . ?
N1 C31 C30 110.0(8) . . ?
N4 C32 C33 108.4(7) . . ?
C32 C33 C34 104.2(7) . . ?
N3 C34 C33 111.9(8) . . ?
O18 C35 O17 126.3(6) . . ?
O18 C35 C36 119.2(6) . . ?
O17 C35 C36 114.5(6) . . ?
O19 C36 C35 110.1(5) . . ?
O19 C37 C38 124.6(6) . . ?
O19 C37 C46 115.3(6) . . ?
C38 C37 C46 120.1(6) . . ?
C37 C38 C39 120.1(6) . . ?
C44 C39 C38 120.0(6) . . ?
C44 C39 C40 119.1(7) . . ?
C38 C39 C40 120.9(7) . . ?
C41 C40 C39 120.9(8) . . ?
C40 C41 C42 119.5(8) . . ?
C43 C42 C41 121.5(8) . . ?
C42 C43 C44 119.4(8) . . ?
C39 C44 C45 118.7(6) . . ?
C39 C44 C43 119.5(7) . . ?
C45 C44 C43 121.7(7) . . ?
C46 C45 C44 121.3(6) . . ?
C45 C46 O20 126.1(6) . . ?
C45 C46 C37 119.8(6) . . ?
O20 C46 C37 114.0(5) . . ?
O20 C47 C48 109.7(5) . . ?
O21 C48 O22 126.0(7) . . ?
O21 C48 C47 119.7(6) . . ?
O22 C48 C47 114.1(6) . . ?
O24 C49 O23 125.1(6) . . ?
O24 C49 C50 120.3(6) . . ?
O23 C49 C50 114.6(6) . . ?
O25 C50 C49 108.6(5) . . ?
O25 C51 C52 126.5(6) . . ?
O25 C51 C60 112.8(6) . . ?
C52 C51 C60 120.6(6) . . ?
C51 C52 C53 120.6(6) . . ?
C54 C53 C58 118.3(7) . . ?
C54 C53 C52 122.4(7) . . ?
C58 C53 C52 119.3(6) . . ?
C55 C54 C53 121.6(7) . . ?
C54 C55 C56 119.3(8) . . ?
C57 C56 C55 120.9(8) . . ?
C56 C57 C58 120.1(8) . . ?
C57 C58 C53 119.8(7) . . ?
C57 C58 C59 121.5(7) . . ?
C53 C58 C59 118.7(6) . . ?
C60 C59 C58 120.1(6) . . ?
O26 C60 C59 125.5(6) . . ?
O26 C60 C51 113.8(5) . . ?
C59 C60 C51 120.6(6) . . ?
O26 C61 C62 110.2(5) . . ?
O27 C62 O28 124.4(6) . . ?
O27 C62 C61 121.1(5) . . ?
O28 C62 C61 114.4(6) . . ?
N8 C63 C64 106.1(10) . . ?
C63 C64 C65 105.3(11) . . ?
N7 C65 C64 111.9(11) . . ?
C67 C66 N6 107.3(8) . . ?
C66 C67 C68 106.0(9) . . ?
N5 C68 C67 110.8(9) . . ?
O33 C71 N9 123.2(14) . . ?
O34 C74 N10 123.9(8) . . ?
C31 N1 N2 105.0(6) . . ?
C31 N1 Zn1 127.0(5) . . ?
N2 N1 Zn1 126.3(5) . . ?
C29 N2 N1 111.5(8) . . ?
C34 N3 N4 104.7(6) . . ?
C34 N3 Zn2 134.6(5) . . ?
N4 N3 Zn2 120.0(5) . . ?
C32 N4 N3 110.8(6) . . ?
C68 N5 N6 103.9(7) . . ?
C68 N5 Zn3 135.3(6) . . ?
N6 N5 Zn3 120.5(5) . . ?
C66 N6 N5 112.0(7) . . ?
N8 N7 C65 103.2(7) . . ?
N8 N7 Zn4 127.8(6) . . ?
C65 N7 Zn4 128.5(6) . . ?
N7 N8 C63 113.5(9) . . ?
C71 N9 C70 123.7(14) . . ?
C71 N9 C69 117.0(14) . . ?
C70 N9 C69 114.3(14) . . ?
C74 N10 C72 120.7(7) . . ?
C74 N10 C73 121.5(8) . . ?
C72 N10 C73 117.5(8) . . ?
C1 O1 Zn1 128.8(4) . . ?
C3 O3 C2 116.0(5) . . ?
C12 O4 C13 116.7(5) . . ?
C14 O5 Zn2 134.6(4) . 2_756 ?
C15 O7 Zn1 130.1(4) . . ?
C15 O8 Zn2 134.1(4) . . ?
C17 O9 C16 118.2(5) . . ?
C26 O10 C27 117.3(5) . . ?
C28 O11 Zn2 132.8(4) . . ?
C35 O17 Zn4 129.5(5) . . ?
C37 O19 C36 116.4(5) . . ?
C46 O20 C47 116.0(5) . . ?
C48 O22 Zn3 136.4(5) . 2_675 ?
C49 O23 Zn4 130.1(4) . . ?
C49 O24 Zn3 132.8(4) . . ?
C51 O25 C50 118.1(5) . . ?
C60 O26 C61 118.5(5) . . ?
C62 O27 Zn3 131.1(4) . . ?

loop_
_geom_bond_atom_site_label_1
_geom_bond_atom_site_label_2
_geom_bond_distance
_geom_bond_site_symmetry_2
_geom_bond_publ_flag
Zn1 O7 2.039(4) . ?
Zn1 O15 2.092(5) . ?
Zn1 O13 2.114(5) . ?
Zn1 O14 2.123(5) . ?
Zn1 O1 2.163(4) . ?
Zn1 N1 2.163(6) . ?
Zn2 O16 1.994(6) . ?
Zn2 O5 2.030(5) 2_756 ?
Zn2 N3 2.060(6) . ?
Zn2 O11 2.130(4) . ?
Zn2 O8 2.144(4) . ?
Zn3 O22 2.023(5) 2_675 ?
Zn3 O32 2.027(5) . ?
Zn3 N5 2.081(6) . ?
Zn3 O27 2.106(4) . ?
Zn3 O24 2.121(4) . ?
Zn4 O23 2.077(5) . ?
Zn4 O29 2.080(5) . ?
Zn4 N7 2.138(6) . ?
Zn4 O17 2.139(5) . ?
Zn4 O30 2.142(5) . ?
Zn4 O31 2.158(5) . ?
C1 O2 1.244(8) . ?
C1 O1 1.259(7) . ?
C1 C2 1.518(9) . ?
C2 O3 1.436(7) . ?
C3 C4 1.354(9) . ?
C3 O3 1.365(7) . ?
C3 C12 1.438(8) . ?
C4 C5 1.438(9) . ?
C5 C10 1.399(10) . ?
C5 C6 1.419(10) . ?
C6 C7 1.364(11) . ?
C7 C8 1.427(12) . ?
C8 C9 1.362(11) . ?
C9 C10 1.416(9) . ?
C10 C11 1.429(10) . ?
C11 C12 1.357(9) . ?
C12 O4 1.372(7) . ?
C13 O4 1.431(8) . ?
C13 C14 1.513(9) . ?
C14 O6 1.246(8) . ?
C14 O5 1.261(8) . ?
C15 O8 1.236(8) . ?
C15 O7 1.266(7) . ?
C15 C16 1.505(9) . ?
C16 O9 1.416(7) . ?
C17 O9 1.359(8) . ?
C17 C18 1.359(9) . ?
C17 C26 1.423(9) . ?
C18 C19 1.420(9) . ?
C19 C24 1.401(10) . ?
C19 C20 1.413(10) . ?
C20 C21 1.364(12) . ?
C21 C22 1.393(13) . ?
C22 C23 1.341(12) . ?
C23 C24 1.417(10) . ?
C24 C25 1.408(10) . ?
C25 C26 1.373(9) . ?
C26 O10 1.354(8) . ?
C27 O10 1.425(8) . ?
C27 C28 1.514(9) . ?
C28 O12 1.246(8) . ?
C28 O11 1.250(8) . ?
C29 N2 1.317(10) . ?
C29 C30 1.321(14) . ?
C30 C31 1.405(12) . ?
C31 N1 1.314(10) . ?
C32 N4 1.331(9) . ?
C32 C33 1.346(12) . ?
C33 C34 1.377(11) . ?
C34 N3 1.318(10) . ?
C35 O18 1.244(8) . ?
C35 O17 1.251(8) . ?
C35 C36 1.510(9) . ?
C36 O19 1.425(8) . ?
C37 O19 1.369(8) . ?
C37 C38 1.381(9) . ?
C37 C46 1.426(9) . ?
C38 C39 1.412(9) . ?
C39 C44 1.406(10) . ?
C39 C40 1.424(10) . ?
C40 C41 1.363(12) . ?
C41 C42 1.416(13) . ?
C42 C43 1.369(12) . ?
C43 C44 1.427(10) . ?
C44 C45 1.420(10) . ?
C45 C46 1.359(9) . ?
C46 O20 1.368(8) . ?
C47 O20 1.434(7) . ?
C47 C48 1.509(9) . ?
C48 O21 1.244(8) . ?
C48 O22 1.263(8) . ?
C49 O24 1.261(8) . ?
C49 O23 1.262(8) . ?
C49 C50 1.510(9) . ?
C50 O25 1.410(7) . ?
C51 O25 1.362(8) . ?
C51 C52 1.364(9) . ?
C51 C60 1.414(9) . ?
C52 C53 1.421(9) . ?
C53 C54 1.413(10) . ?
C53 C58 1.416(10) . ?
C54 C55 1.371(11) . ?
C55 C56 1.408(13) . ?
C56 C57 1.378(12) . ?
C57 C58 1.407(10) . ?
C58 C59 1.441(10) . ?
C59 C60 1.365(9) . ?
C60 O26 1.346(8) . ?
C61 O26 1.424(7) . ?
C61 C62 1.502(9) . ?
C62 O27 1.253(7) . ?
C62 O28 1.259(7) . ?
C63 N8 1.323(13) . ?
C63 C64 1.341(17) . ?
C64 C65 1.362(15) . ?
C65 N7 1.320(12) . ?
C66 C67 1.310(14) . ?
C66 N6 1.329(10) . ?
C67 C68 1.393(13) . ?
C68 N5 1.307(10) . ?
C69 N9 1.52(2) . ?
C70 N9 1.407(18) . ?
C71 O33 1.124(14) . ?
C71 N9 1.374(17) . ?
C72 N10 1.438(11) . ?
C73 N10 1.456(10) . ?
C74 O34 1.226(9) . ?
C74 N10 1.334(10) . ?
N1 N2 1.339(8) . ?
N3 N4 1.343(8) . ?
N5 N6 1.347(8) . ?
N7 N8 1.319(9) . ?
O5 Zn2 2.030(5) 2_756 ?
O22 Zn3 2.023(5) 2_675 ?
